data_1513176
loop_
_publ_author_name
'Sema Caglar'
'Ekrem Adiguzel'
'Bulent Caglar'
'Tuba Saykal'
'Ertan Sahin'
'Orhan Buyukgungor'

_publ_section_title
;
 Synthesis, crystal structure, spectroscopic, thermal, catechol oxidase
 and catalase-like studies: New copper(II) complexes of 2-benzoylbenzoate
 and 2-pyridilpropanol ligands
;
_journal_name_full
;
Inorganica Chimica Acta
;
_journal_page_first 101
_journal_page_last 109
_journal_paper_doi 10.1016/j.ica.2012.11.028
_journal_volume 397
_journal_year 2013
_chemical_formula_sum 'C22 H19 Cu N O4'
_chemical_formula_weight 424.92
_space_group_IT_number 14
_symmetry_cell_setting monoclinic
_symmetry_space_group_name_Hall '-P 2yn'
_symmetry_space_group_name_H-M 'P 1 21/n 1'
_atom_sites_solution_hydrogens geom
_atom_sites_solution_primary direct
_atom_sites_solution_secondary difmap
_cell_angle_alpha 90.000(5)
_cell_angle_beta 99.168(5)
_cell_angle_gamma 90.000(5)
_cell_formula_units_Z 4
_cell_length_a 10.821(5)
_cell_length_b 15.026(5)
_cell_length_c 12.219(5)
_cell_measurement_temperature 293(2)
_cell_volume 1961.4(14)
_computing_structure_refinement 'SHELXL-97 (Sheldrick, 2008)'
_diffrn_ambient_temperature 293(2)
_diffrn_measured_fraction_theta_full 0.997
_diffrn_measured_fraction_theta_max 0.997
_diffrn_radiation_monochromator graphite
_diffrn_radiation_source 'fine-focus sealed tube'
_diffrn_radiation_type MoK\a
_diffrn_radiation_wavelength 0.71073
_diffrn_reflns_av_R_equivalents 0.1176
_diffrn_reflns_av_sigmaI/netI 0.0541
_diffrn_reflns_limit_h_max 13
_diffrn_reflns_limit_h_min -13
_diffrn_reflns_limit_k_max 18
_diffrn_reflns_limit_k_min -18
_diffrn_reflns_limit_l_max 15
_diffrn_reflns_limit_l_min -15
_diffrn_reflns_number 41259
_diffrn_reflns_theta_full 26.43
_diffrn_reflns_theta_max 26.43
_diffrn_reflns_theta_min 2.17
_exptl_absorpt_coefficient_mu 1.141
_exptl_crystal_density_diffrn 1.439
_exptl_crystal_density_method 'not measured'
_exptl_crystal_F_000 876
_refine_diff_density_max 0.275
_refine_diff_density_min -0.343
_refine_diff_density_rms 0.058
_refine_ls_extinction_method none
_refine_ls_goodness_of_fit_ref 1.053
_refine_ls_hydrogen_treatment mixed
_refine_ls_matrix_type full
_refine_ls_number_parameters 253
_refine_ls_number_reflns 4025
_refine_ls_number_restraints 0
_refine_ls_restrained_S_all 1.053
_refine_ls_R_factor_all 0.0786
_refine_ls_R_factor_gt 0.0497
_refine_ls_shift/su_max 0.001
_refine_ls_shift/su_mean 0.000
_refine_ls_structure_factor_coef Fsqd
_refine_ls_weighting_details 'calc w=1/[\s^2^(Fo^2^)+(0.0446P)^2^+0.5303P] where P=(Fo^2^+2Fc^2^)/3'
_refine_ls_weighting_scheme calc
_refine_ls_wR_factor_gt 0.1052
_refine_ls_wR_factor_ref 0.1176
_reflns_number_gt 2832
_reflns_number_total 4025
_reflns_threshold_expression >2\s(I)
_cod_data_source_file ICA-2013-397-101-109-2.cif
_cod_data_source_block shelxlerzincan-sema-12
_cod_original_sg_symbol_H-M P21/n
_cod_database_code 1513176

loop_
_symmetry_equiv_pos_as_xyz
'x, y, z'
'-x+1/2, y+1/2, -z+1/2'
'-x, -y, -z'
'x-1/2, -y-1/2, z-1/2'

loop_
_atom_site_label
_atom_site_type_symbol
_atom_site_fract_x
_atom_site_fract_y
_atom_site_fract_z
_atom_site_U_iso_or_equiv
_atom_site_adp_type
_atom_site_occupancy
_atom_site_symmetry_multiplicity
_atom_site_calc_flag
_atom_site_refinement_flags
Cu Cu 0.86663(4) 0.02000(3) 0.94998(3) 0.04699(16) Uani 1 1 d .
O1 O 0.7847(2) 0.11124(16) 0.84931(19) 0.0536(6) Uani 1 1 d .
O4 O 1.0351(2) 0.05954(15) 0.94814(19) 0.0517(6) Uani 1 1 d .
O2 O 0.7982(2) 0.17348(17) 1.0150(2) 0.0647(7) Uani 1 1 d .
O3 O 0.5136(3) 0.11733(19) 0.7074(2) 0.0752(8) Uani 1 1 d .
N1 N 1.2942(3) 0.04549(19) 1.0564(2) 0.0503(7) Uani 1 1 d .
C7 C 0.6241(3) 0.2499(2) 0.7553(3) 0.0481(8) Uani 1 1 d .
C2 C 0.6985(3) 0.2552(2) 0.8589(3) 0.0480(8) Uani 1 1 d .
C20 C 1.5164(4) 0.1387(3) 1.0781(4) 0.0711(12) Uani 1 1 d .
H20 H 1.5914 0.1700 1.0852 0.085 Uiso 1 1 calc R
C1 C 0.7654(3) 0.1753(2) 0.9137(3) 0.0500(9) Uani 1 1 d .
C9 C 0.6698(4) 0.1445(2) 0.5988(3) 0.0555(9) Uani 1 1 d .
C21 C 1.4686(4) 0.1131(3) 1.1696(4) 0.0701(12) Uani 1 1 d .
H21 H 1.5093 0.1278 1.2402 0.084 Uiso 1 1 calc R
C8 C 0.5991(3) 0.1650(2) 0.6901(3) 0.0526(9) Uani 1 1 d .
C17 C 1.2643(4) 0.0512(3) 0.8548(3) 0.0627(10) Uani 1 1 d .
H17A H 1.2258 -0.0068 0.8580 0.075 Uiso 1 1 calc R
H17B H 1.3197 0.0484 0.7998 0.075 Uiso 1 1 calc R
C6 C 0.5596(4) 0.3253(3) 0.7097(3) 0.0615(10) Uani 1 1 d .
H6 H 0.5089 0.3219 0.6408 0.074 Uiso 1 1 calc R
C15 C 1.0801(3) 0.1385(2) 0.9046(3) 0.0573(10) Uani 1 1 d .
H15A H 1.1276 0.1723 0.9647 0.069 Uiso 1 1 calc R
H15B H 1.0094 0.1746 0.8720 0.069 Uiso 1 1 calc R
C22 C 1.3592(3) 0.0653(3) 1.1559(3) 0.0584(9) Uani 1 1 d .
H22 H 1.3289 0.0457 1.2188 0.070 Uiso 1 1 calc R
C4 C 0.6448(4) 0.4108(3) 0.8689(4) 0.0737(12) Uani 1 1 d .
H4 H 0.6527 0.4648 0.9066 0.088 Uiso 1 1 calc R
C3 C 0.7073(4) 0.3362(3) 0.9153(3) 0.0639(10) Uani 1 1 d .
H3 H 0.7558 0.3401 0.9852 0.077 Uiso 1 1 calc R
C18 C 1.3399(3) 0.0717(2) 0.9653(3) 0.0527(9) Uani 1 1 d .
C19 C 1.4526(4) 0.1177(3) 0.9752(4) 0.0668(11) Uani 1 1 d .
H19 H 1.4848 0.1342 0.9120 0.080 Uiso 1 1 calc R
C10 C 0.7875(4) 0.1784(3) 0.5956(4) 0.0718(12) Uani 1 1 d .
H10 H 0.8248 0.2165 0.6512 0.086 Uiso 1 1 calc R
C14 C 0.6154(4) 0.0894(3) 0.5150(3) 0.0769(13) Uani 1 1 d .
H14 H 0.5354 0.0671 0.5161 0.092 Uiso 1 1 calc R
C11 C 0.8502(5) 0.1555(3) 0.5085(5) 0.0906(15) Uani 1 1 d .
H11 H 0.9302 0.1774 0.5065 0.109 Uiso 1 1 calc R
C16 C 1.1619(4) 0.1203(3) 0.8183(3) 0.0649(11) Uani 1 1 d .
H16A H 1.2010 0.1755 0.8008 0.078 Uiso 1 1 calc R
H16B H 1.1099 0.0994 0.7512 0.078 Uiso 1 1 calc R
C12 C 0.7934(6) 0.1005(3) 0.4254(4) 0.0928(16) Uani 1 1 d .
H12 H 0.8343 0.0862 0.3664 0.111 Uiso 1 1 calc R
C5 C 0.5711(4) 0.4045(3) 0.7668(4) 0.0724(12) Uani 1 1 d .
H5 H 0.5284 0.4545 0.7359 0.087 Uiso 1 1 calc R
C13 C 0.6777(6) 0.0669(4) 0.4295(4) 0.0955(16) Uani 1 1 d .
H13 H 0.6406 0.0285 0.3742 0.115 Uiso 1 1 calc R

loop_
_atom_site_aniso_label
_atom_site_aniso_U_11
_atom_site_aniso_U_22
_atom_site_aniso_U_33
_atom_site_aniso_U_23
_atom_site_aniso_U_13
_atom_site_aniso_U_12
Cu 0.0426(3) 0.0482(3) 0.0483(3) 0.0033(2) 0.00145(18) 0.00187(19)
O1 0.0514(15) 0.0525(15) 0.0535(15) 0.0044(12) -0.0020(11) 0.0052(11)
O4 0.0448(13) 0.0484(14) 0.0603(15) 0.0149(12) 0.0039(11) -0.0018(11)
O2 0.0662(17) 0.0757(18) 0.0472(15) 0.0018(13) -0.0064(13) 0.0148(14)
O3 0.0668(19) 0.087(2) 0.0721(19) -0.0050(15) 0.0128(15) -0.0255(16)
N1 0.0461(17) 0.0525(18) 0.0513(18) -0.0003(14) 0.0045(14) 0.0039(13)
C7 0.0387(18) 0.054(2) 0.052(2) 0.0059(17) 0.0085(15) -0.0002(16)
C2 0.0423(19) 0.051(2) 0.049(2) 0.0021(16) 0.0038(16) 0.0011(16)
C20 0.046(2) 0.068(3) 0.098(4) -0.005(2) 0.007(2) -0.006(2)
C1 0.0387(19) 0.057(2) 0.052(2) 0.0046(18) -0.0005(16) -0.0033(16)
C9 0.063(2) 0.054(2) 0.048(2) 0.0070(17) 0.0034(18) -0.0005(19)
C21 0.055(2) 0.070(3) 0.079(3) -0.006(2) -0.010(2) 0.001(2)
C8 0.047(2) 0.060(2) 0.048(2) 0.0106(17) -0.0034(16) -0.0044(18)
C17 0.065(3) 0.073(3) 0.054(2) -0.003(2) 0.021(2) -0.001(2)
C6 0.060(2) 0.074(3) 0.051(2) 0.017(2) 0.0084(18) 0.012(2)
C15 0.050(2) 0.052(2) 0.067(2) 0.0123(18) 0.0017(18) -0.0010(17)
C22 0.049(2) 0.068(3) 0.056(2) 0.009(2) 0.0010(18) 0.0024(19)
C4 0.087(3) 0.057(3) 0.079(3) -0.005(2) 0.020(3) 0.008(2)
C3 0.068(3) 0.064(3) 0.058(2) -0.005(2) 0.004(2) 0.000(2)
C18 0.046(2) 0.051(2) 0.062(2) -0.0011(18) 0.0104(18) 0.0062(17)
C19 0.055(2) 0.070(3) 0.080(3) 0.001(2) 0.024(2) 0.005(2)
C10 0.081(3) 0.059(2) 0.081(3) -0.006(2) 0.027(2) -0.007(2)
C14 0.078(3) 0.093(3) 0.056(3) -0.010(2) 0.000(2) -0.011(2)
C11 0.099(4) 0.074(3) 0.113(4) -0.002(3) 0.058(3) -0.010(3)
C16 0.065(3) 0.074(3) 0.053(2) 0.013(2) 0.0035(19) -0.012(2)
C12 0.137(5) 0.082(4) 0.066(3) -0.001(3) 0.037(3) 0.011(3)
C5 0.081(3) 0.060(3) 0.081(3) 0.019(2) 0.027(2) 0.022(2)
C13 0.112(4) 0.109(4) 0.062(3) -0.014(3) 0.003(3) 0.001(4)

loop_
_atom_type_symbol
_atom_type_description
_atom_type_scat_dispersion_real
_atom_type_scat_dispersion_imag
_atom_type_scat_source
C C 0.0033 0.0016 'International Tables Vol C Tables 4.2.6.8 and 6.1.1.4'
H H 0.0000 0.0000 'International Tables Vol C Tables 4.2.6.8 and 6.1.1.4'
N N 0.0061 0.0033 'International Tables Vol C Tables 4.2.6.8 and 6.1.1.4'
O O 0.0106 0.0060 'International Tables Vol C Tables 4.2.6.8 and 6.1.1.4'
Cu Cu 0.3201 1.2651 'International Tables Vol C Tables 4.2.6.8 and 6.1.1.4'

loop_
_geom_angle_atom_site_label_1
_geom_angle_atom_site_label_2
_geom_angle_atom_site_label_3
_geom_angle
_geom_angle_site_symmetry_1
_geom_angle_site_symmetry_3
O4 Cu O4 76.80(11) 3_757 .
O4 Cu O1 172.76(10) 3_757 .
O4 Cu O1 96.42(10) . .
O4 Cu N1 96.20(11) 3_757 3_757
O4 Cu N1 168.01(11) . 3_757
O1 Cu N1 90.91(11) . 3_757
O4 Cu Cu 38.41(7) 3_757 3_757
O4 Cu Cu 38.39(7) . 3_757
O1 Cu Cu 134.76(7) . 3_757
N1 Cu Cu 133.88(9) 3_757 3_757
C1 O1 Cu 104.0(2) . .
C15 O4 Cu 125.2(2) . 3_757
C15 O4 Cu 130.3(2) . .
Cu O4 Cu 103.20(11) 3_757 .
C22 N1 C18 118.5(3) . .
C22 N1 Cu 118.4(2) . 3_757
C18 N1 Cu 123.1(2) . 3_757
C2 C7 C6 119.7(3) . .
C2 C7 C8 124.0(3) . .
C6 C7 C8 116.1(3) . .
C7 C2 C3 119.0(3) . .
C7 C2 C1 121.9(3) . .
C3 C2 C1 119.1(3) . .
C21 C20 C19 119.1(4) . .
C21 C20 H20 120.4 . .
C19 C20 H20 120.4 . .
O2 C1 O1 123.4(3) . .
O2 C1 C2 120.5(3) . .
O1 C1 C2 116.1(3) . .
C14 C9 C10 119.3(4) . .
C14 C9 C8 118.4(4) . .
C10 C9 C8 122.3(4) . .
C20 C21 C22 118.8(4) . .
C20 C21 H21 120.6 . .
C22 C21 H21 120.6 . .
O3 C8 C9 120.4(4) . .
O3 C8 C7 119.0(3) . .
C9 C8 C7 120.3(3) . .
C18 C17 C16 113.0(3) . .
C18 C17 H17A 109.0 . .
C16 C17 H17A 109.0 . .
C18 C17 H17B 109.0 . .
C16 C17 H17B 109.0 . .
H17A C17 H17B 107.8 . .
C5 C6 C7 120.0(4) . .
C5 C6 H6 120.0 . .
C7 C6 H6 120.0 . .
O4 C15 C16 112.7(3) . .
O4 C15 H15A 109.1 . .
C16 C15 H15A 109.1 . .
O4 C15 H15B 109.1 . .
C16 C15 H15B 109.1 . .
H15A C15 H15B 107.8 . .
N1 C22 C21 123.1(4) . .
N1 C22 H22 118.5 . .
C21 C22 H22 118.5 . .
C5 C4 C3 119.5(4) . .
C5 C4 H4 120.3 . .
C3 C4 H4 120.3 . .
C4 C3 C2 120.9(4) . .
C4 C3 H3 119.5 . .
C2 C3 H3 119.5 . .
N1 C18 C19 120.4(3) . .
N1 C18 C17 117.8(3) . .
C19 C18 C17 121.8(4) . .
C20 C19 C18 120.0(4) . .
C20 C19 H19 120.0 . .
C18 C19 H19 120.0 . .
C9 C10 C11 119.7(4) . .
C9 C10 H10 120.2 . .
C11 C10 H10 120.2 . .
C13 C14 C9 120.7(5) . .
C13 C14 H14 119.6 . .
C9 C14 H14 119.6 . .
C12 C11 C10 119.8(5) . .
C12 C11 H11 120.1 . .
C10 C11 H11 120.1 . .
C15 C16 C17 113.4(3) . .
C15 C16 H16A 108.9 . .
C17 C16 H16A 108.9 . .
C15 C16 H16B 108.9 . .
C17 C16 H16B 108.9 . .
H16A C16 H16B 107.7 . .
C13 C12 C11 120.1(5) . .
C13 C12 H12 119.9 . .
C11 C12 H12 119.9 . .
C4 C5 C6 120.9(4) . .
C4 C5 H5 119.5 . .
C6 C5 H5 119.5 . .
C12 C13 C14 120.3(5) . .
C12 C13 H13 119.9 . .
C14 C13 H13 119.9 . .

loop_
_geom_bond_atom_site_label_1
_geom_bond_atom_site_label_2
_geom_bond_distance
_geom_bond_site_symmetry_2
Cu O4 1.920(2) 3_757
Cu O4 1.921(2) .
Cu O1 1.958(2) .
Cu N1 1.990(3) 3_757
Cu Cu 3.0104(14) 3_757
O1 C1 1.282(4) .
O4 C15 1.418(4) .
O4 Cu 1.920(2) 3_757
O2 C1 1.233(4) .
O3 C8 1.215(4) .
N1 C22 1.338(4) .
N1 C18 1.346(4) .
N1 Cu 1.990(3) 3_757
C7 C2 1.390(4) .
C7 C6 1.399(5) .
C7 C8 1.506(5) .
C2 C3 1.394(5) .
C2 C1 1.503(5) .
C20 C21 1.360(6) .
C20 C19 1.371(6) .
C20 H20 0.9300 .
C9 C14 1.374(5) .
C9 C10 1.378(5) .
C9 C8 1.482(5) .
C21 C22 1.372(5) .
C21 H21 0.9300 .
C17 C18 1.495(5) .
C17 C16 1.531(5) .
C17 H17A 0.9700 .
C17 H17B 0.9700 .
C6 C5 1.375(5) .
C6 H6 0.9300 .
C15 C16 1.506(5) .
C15 H15A 0.9700 .
C15 H15B 0.9700 .
C22 H22 0.9300 .
C4 C5 1.373(6) .
C4 C3 1.383(5) .
C4 H4 0.9300 .
C3 H3 0.9300 .
C18 C19 1.390(5) .
C19 H19 0.9300 .
C10 C11 1.394(6) .
C10 H10 0.9300 .
C14 C13 1.372(6) .
C14 H14 0.9300 .
C11 C12 1.376(7) .
C11 H11 0.9300 .
C16 H16A 0.9700 .
C16 H16B 0.9700 .
C12 C13 1.358(7) .
C12 H12 0.9300 .
C5 H5 0.9300 .
C13 H13 0.9300 .

loop_
_geom_torsion_atom_site_label_1
_geom_torsion_atom_site_label_2
_geom_torsion_atom_site_label_3
_geom_torsion_atom_site_label_4
_geom_torsion
_geom_torsion_site_symmetry_1
_geom_torsion_site_symmetry_4
O4 Cu O1 C1 -69.4(9) 3_757 .
O4 Cu O1 C1 -89.7(2) . .
N1 Cu O1 C1 99.8(2) 3_757 .
Cu Cu O1 C1 -87.5(2) 3_757 .
O4 Cu O4 C15 -167.1(4) 3_757 .
O1 Cu O4 C15 10.3(3) . .
N1 Cu O4 C15 137.7(5) 3_757 .
Cu Cu O4 C15 -167.1(4) 3_757 .
O4 Cu O4 Cu 0.0 3_757 3_757
O1 Cu O4 Cu 177.42(11) . 3_757
N1 Cu O4 Cu -55.2(5) 3_757 3_757
C6 C7 C2 C3 0.0(5) . .
C8 C7 C2 C3 -175.1(3) . .
C6 C7 C2 C1 177.4(3) . .
C8 C7 C2 C1 2.3(5) . .
Cu O1 C1 O2 1.7(4) . .
Cu O1 C1 C2 -178.1(2) . .
C7 C2 C1 O2 -157.8(3) . .
C3 C2 C1 O2 19.6(5) . .
C7 C2 C1 O1 21.9(5) . .
C3 C2 C1 O1 -160.7(3) . .
C19 C20 C21 C22 1.4(6) . .
C14 C9 C8 O3 19.7(5) . .
C10 C9 C8 O3 -160.1(4) . .
C14 C9 C8 C7 -154.3(4) . .
C10 C9 C8 C7 25.9(5) . .
C2 C7 C8 O3 86.1(5) . .
C6 C7 C8 O3 -89.1(4) . .
C2 C7 C8 C9 -99.8(4) . .
C6 C7 C8 C9 84.9(4) . .
C2 C7 C6 C5 0.7(5) . .
C8 C7 C6 C5 176.2(3) . .
Cu O4 C15 C16 74.0(4) 3_757 .
Cu O4 C15 C16 -121.5(3) . .
C18 N1 C22 C21 1.8(6) . .
Cu N1 C22 C21 -177.4(3) 3_757 .
C20 C21 C22 N1 -2.8(6) . .
C5 C4 C3 C2 1.4(6) . .
C7 C2 C3 C4 -1.0(6) . .
C1 C2 C3 C4 -178.5(4) . .
C22 N1 C18 C19 0.5(5) . .
Cu N1 C18 C19 179.7(3) 3_757 .
C22 N1 C18 C17 -178.3(3) . .
Cu N1 C18 C17 0.9(5) 3_757 .
C16 C17 C18 N1 83.9(4) . .
C16 C17 C18 C19 -94.9(4) . .
C21 C20 C19 C18 0.7(6) . .
N1 C18 C19 C20 -1.7(6) . .
C17 C18 C19 C20 177.0(4) . .
C14 C9 C10 C11 -0.9(6) . .
C8 C9 C10 C11 178.9(4) . .
C10 C9 C14 C13 1.1(7) . .
C8 C9 C14 C13 -178.8(4) . .
C9 C10 C11 C12 1.1(7) . .
O4 C15 C16 C17 -49.1(4) . .
C18 C17 C16 C15 -51.4(4) . .
C10 C11 C12 C13 -1.5(8) . .
C3 C4 C5 C6 -0.7(7) . .
C7 C6 C5 C4 -0.4(6) . .
C11 C12 C13 C14 1.6(8) . .
C9 C14 C13 C12 -1.4(8) . .
